data_7719691
loop_
_publ_author_name
'Mondal, Sourav'
'Huang, Ya-Shan'
'Sun, Zhong-Ming'
'McGrady, John E.'

_publ_section_title
;
 Degrees of distortion: synthesis, structure and bonding in approximately
 icosahedral [Ru@Sn<sub>12</sub>]<sup>4</sup>.
;
_journal_issue 45
_journal_name_full 'Dalton transactions (Cambridge, England : 2003)'
_journal_page_first 16986
_journal_page_last 16992
_journal_paper_doi 10.1039/d5dt02068a
_journal_volume 54
_journal_year 2025
_chemical_formula_moiety '4(C18 H36 K N2 O6), Ru Sn12, 2(C2 H8 N2)'
_chemical_formula_sum 'C76 H160 K4 N12 O24 Ru Sn12'
_chemical_formula_weight 3308.164
_space_group_crystal_system triclinic
_space_group_IT_number 2
_space_group_name_Hall '-P 1'
_space_group_name_H-M_alt 'P -1'
_symmetry_Int_Tables_number 2
_atom_sites_solution_primary dual
_audit_creation_date 2025-08-23
_audit_creation_method
;
Olex2 1.5
(compiled 2022.04.07 svn.rca3783a0 for OlexSys, GUI svn.r6498)
;
_audit_update_record
;
2025-08-23 deposited with the CCDC.	2025-10-20 downloaded from the CCDC.
;
_cell_angle_alpha 62.384(2)
_cell_angle_beta 63.923(2)
_cell_angle_gamma 86.703(2)
_cell_formula_units_Z 1
_cell_length_a 14.4728(3)
_cell_length_b 15.3959(3)
_cell_length_c 16.2884(3)
_cell_measurement_reflns_used 20256
_cell_measurement_temperature 99.98(10)
_cell_measurement_theta_max 75.4220
_cell_measurement_theta_min 5.4980
_cell_volume 2839.37(13)
_computing_cell_refinement 'CrysAlisPro 1.171.40.84a (Rigaku OD, 2020)'
_computing_data_collection 'CrysAlisPro 1.171.40.84a (Rigaku OD, 2020)'
_computing_data_reduction 'CrysAlisPro 1.171.40.84a (Rigaku OD, 2020)'
_computing_molecular_graphics 'Olex2 1.5 (Dolomanov et al., 2009)'
_computing_publication_material 'Olex2 1.5 (Dolomanov et al., 2009)'
_computing_structure_refinement 'olex2.refine 1.5 (Bourhis et al., 2015)'
_computing_structure_solution 'SHELXT 2014/5 (Sheldrick, 2014)'
_diffrn_ambient_environment N~2~
_diffrn_ambient_temperature 99.98(10)
_diffrn_detector 'Hybrid Pixel Array Detector'
_diffrn_detector_area_resol_mean 10.0000
_diffrn_detector_type 'CMOS-PHOTONII area detector'
_diffrn_measured_fraction_theta_full 0.9940
_diffrn_measured_fraction_theta_max 0.9586
_diffrn_measurement_details
;
List of Runs (angles in degrees, time in seconds):

  # Type    Start    End  Width  t~exp~   \w     \q     \k     \f   Frames
#--------------------------------------------------------------------------
  1  \w    -32.00  46.00   0.50    0.50    --    0.00  77.00 120.00  156
  2  \w    -48.00   3.00   0.50    0.50    --    0.00 -77.00   0.00  102
  3  \w     -1.00  36.00   0.50    0.50    --    0.00 -82.00 -60.00   74
  4  \w      0.00  82.00   0.50    0.50    --    0.00  57.00  90.00  164
  5  \w     -6.00  37.00   0.50    0.50    --    0.00  82.00   0.00   86
  6  \w     12.00  45.00   0.50    0.50    --  101.30 -82.00 -60.00   66
  7  \w    128.00 189.00   0.50    0.50    --  101.30  38.00 -30.00  122
  8  \w     23.00 125.00   0.50    0.50    --  101.30 -57.00 150.00  204
  9  \w     87.00 146.00   0.50    0.50    --  101.30  82.00  30.00  118
 10  \w     67.00 189.00   0.50    0.50    --  101.30  19.00  30.00  244
 11  \w     66.00 110.00   0.50    0.50    --  101.30 -82.00  90.00   88
 12  \w     23.00 133.00   0.50    0.50    --  101.30 -82.00 150.00  220
 13  \w     86.00 123.00   0.50    0.50    --  101.30  38.00 -30.00   74
 14  \w     65.00 128.00   0.50    0.50    --  101.30  19.00 150.00  126
 15  \w     18.00  47.00   0.50    0.50    --  101.30 -82.00  90.00   58
 16  \w     99.00 125.00   0.50    0.50    --  101.30  38.00  60.00   52
 17  \w     92.00 138.00   0.50    0.50    --  101.30 -82.00   0.00   92
 18  \w     95.00 121.00   0.50    0.50    --  101.30 -82.00-150.00   52
 19  \w     60.00 138.00   0.50    0.50    --  101.30 -82.00 -60.00  156
 20  \w     82.00 185.00   0.50    0.50    --  101.30  82.00-120.00  206
 21  \w     13.00 127.00   0.50    0.50    --  101.30 -57.00 -60.00  228
;
_diffrn_measurement_device 'four-circle diffractometer'
_diffrn_measurement_device_type 'XtaLAB AFC12 (RINC): Kappa single'
_diffrn_measurement_method '\w scans'
_diffrn_orient_matrix_type 'CrysAlisPro convention (1999,Acta A55,543-557)'
_diffrn_orient_matrix_UB_11 -0.0120265000
_diffrn_orient_matrix_UB_12 0.0109417000
_diffrn_orient_matrix_UB_13 -0.0935684000
_diffrn_orient_matrix_UB_21 -0.0207175000
_diffrn_orient_matrix_UB_22 0.1066255000
_diffrn_orient_matrix_UB_23 -0.0261895000
_diffrn_orient_matrix_UB_31 0.1181582000
_diffrn_orient_matrix_UB_32 0.0413491000
_diffrn_orient_matrix_UB_33 -0.0716006000
_diffrn_radiation_monochromator mirror
_diffrn_radiation_probe x-ray
_diffrn_radiation_type 'Cu K\a'
_diffrn_radiation_wavelength 1.54184
_diffrn_reflns_av_R_equivalents 0.0598
_diffrn_reflns_av_unetI/netI 0.0589
_diffrn_reflns_Laue_measured_fraction_full 0.9940
_diffrn_reflns_Laue_measured_fraction_max 0.9586
_diffrn_reflns_limit_h_max 18
_diffrn_reflns_limit_h_min -16
_diffrn_reflns_limit_k_max 19
_diffrn_reflns_limit_k_min -19
_diffrn_reflns_limit_l_max 20
_diffrn_reflns_limit_l_min -18
_diffrn_reflns_number 28684
_diffrn_reflns_point_group_measured_fraction_full 0.9940
_diffrn_reflns_point_group_measured_fraction_max 0.9586
_diffrn_reflns_theta_full 67.6840
_diffrn_reflns_theta_max 75.77
_diffrn_reflns_theta_min 5.54
_diffrn_source 'Rotating-anode X-ray tube (dual wavelength)'
_diffrn_source_target Mo
_diffrn_source_type 'Rigaku (Cu) X-ray DW Source'
_exptl_absorpt_coefficient_mu 23.482
_exptl_absorpt_correction_T_max 1.00000
_exptl_absorpt_correction_T_min 0.24000
_exptl_absorpt_correction_type multi-scan
_exptl_absorpt_process_details
;
CrysAlisPro 1.171.40.84a (Rigaku Oxford Diffraction, 2020)
Empirical absorption correction using spherical harmonics,
implemented in SCALE3 ABSPACK scaling algorithm.
;
_exptl_crystal_colour black
_exptl_crystal_colour_primary colourless
_exptl_crystal_density_diffrn 1.935
_exptl_crystal_density_method 'not measured'
_exptl_crystal_description prism-like
_exptl_crystal_F_000 1621.781
_exptl_crystal_size_max 0.2
_exptl_crystal_size_mid 0.18
_exptl_crystal_size_min 0.16
_refine_diff_density_max 2.4307
_refine_diff_density_min -1.7762
_refine_diff_density_rms 0.2337
_refine_ls_d_res_high 0.7953
_refine_ls_d_res_low 7.9830
_refine_ls_goodness_of_fit_ref 1.0425
_refine_ls_hydrogen_treatment constr
_refine_ls_matrix_type full
_refine_ls_number_constraints 120
_refine_ls_number_parameters 749
_refine_ls_number_reflns 11345
_refine_ls_number_restraints 60
_refine_ls_restrained_S_all 1.0395
_refine_ls_R_factor_all 0.0527
_refine_ls_R_factor_gt 0.0488
_refine_ls_shift/su_max -0.0012
_refine_ls_shift/su_mean 0.0002
_refine_ls_structure_factor_coef Fsqd
_refine_ls_weighting_details 'w=1/[\s^2^(Fo^2^)+(0.0838P)^2^+8.9509P] where P=(Fo^2^+2Fc^2^)/3'
_refine_ls_weighting_scheme calc
_refine_ls_wR_factor_gt 0.1347
_refine_ls_wR_factor_ref 0.1373
_reflns_Friedel_coverage 0.0
_reflns_limit_h_max 18
_reflns_limit_h_min -15
_reflns_limit_k_max 19
_reflns_limit_k_min -17
_reflns_limit_l_max 20
_reflns_limit_l_min 0
_reflns_number_gt 10285
_reflns_number_total 11345
_reflns_threshold_expression I>=2u(I)
_cod_data_source_file d5dt02068a2.cif
_cod_data_source_block RuSn12-1
_cod_depositor_comments 'Adding full bibliography for 7719691.cif.'
_cod_database_code 7719691
_exptl_crystal_mounting_method
;
 Crystals were removed from the crystallisation vial and immediately coated
 with PDMS (polydimethylsiloxane/Dimethicone, CAS: 9006-65-9 on a glass slide.
 A suitable single crystal was selected and mounted on a glass fiber using
 vacuum silicone grease as adhesive. The glass fiber with single crystal was
 mounted on copper pin with solid paraffin. Operator: DJ_Tokyo.
;
_olex2_refinement_description
;
1. Fixed Uiso
 At 1.2 times of:
  All C(H,H) groups, All N(H,H) groups
2. Uiso/Uaniso restraints and constraints
Uanis(C2) \\sim Ueq, Uanis(C24) \\sim Ueq, Uanis(C16) \\sim Ueq: with sigma of
0.005 and sigma for terminal atoms of 0.01
Uanis(C34) \\sim Ueq, Uanis(O12) \\sim Ueq, Uanis(N3) \\sim Ueq, Uanis(N4)
\\sim Ueq, Uanis(C22) \\sim Ueq: with sigma of 0.01 and sigma for terminal
atoms of 0.02
Uanis(C4) \\sim Ueq: with sigma of 0.005 and sigma for terminal atoms of 0.01
Uanis(O11) \\sim Ueq: with sigma of 0.001 and sigma for terminal atoms of 0.002
3.a Rotating group:
 N6(H6c,H6d)
3.b Secondary CH2 refined with riding coordinates:
 C24(H24a,H24b), C23(H23a,H23b), C30(H30a,H30b), C6(H6a,H6b), C36(H36a,H36b),
 C33(H33a,H33b), C34(H34a,H34b), C3(H3a,H3b), C5(H5a,H5b), C29(H29a,H29b),
 C12(H12a,H12b), C18(H18a,H18b), C9(H9a,H9b), C17(H17a,H17b), C31(H31a,H31b),
 C10(H10a,H10b), C15(H15a,H15b), C14(H14a,H14b), C4(H4a,H4b), C27(H27a,H27b),
 C28(H28a,H28b), C20(H20a,H20b), C32(H32a,H32b), C26(H26a,H26b), C2(H2a,H2b),
 C11(H11a,H11b), C7(H7a,H7b), C13(H13a,H13b), C1(H1a,H1b), C16(H16a,H16b),
 C21(H21a,H21b), C25(H25a,H25b), C35(H35a,H35b), C22(H22a,H22b), C19(H19a,H19b),
  C8(H8a,H8b), C37(H37a,H37b), C38(H38a,H38b)
3.c X=CH2 refined with riding coordinates:
 N5(H5c,H5d)
;
_olex2_submission_special_instructions 'No special instructions were received'
_oxdiff_exptl_absorpt_empirical_details
;
Empirical correction (ABSPACK) includes:
- Absorption correction using spherical harmonics
- Frame scaling
;
_oxdiff_exptl_absorpt_empirical_full_max 2.394
_oxdiff_exptl_absorpt_empirical_full_min 0.421

loop_
_space_group_symop_id
_space_group_symop_operation_xyz
1 x,y,z
2 -x,-y,-z

loop_
_atom_site_label
_atom_site_type_symbol
_atom_site_fract_x
_atom_site_fract_y
_atom_site_fract_z
_atom_site_U_iso_or_equiv
_atom_site_adp_type
_atom_site_occupancy
_atom_site_site_symmetry_order
_atom_site_refinement_flags_posn
_atom_site_refinement_flags_adp
_atom_site_refinement_flags_occupancy
Sn3 Sn 0.01173(10) 0.31753(8) 0.98265(11) 0.0373(4) Uani 1.000000 1 . . .
Ru Ru 0.0 0.5 1.0 0.0216(5) Uani 1.000000 2 S T P
Sn4 Sn -0.02297(11) 0.49303(9) 0.82730(13) 0.0415(5) Uani 1.000000 1 . . .
Sn6 Sn -0.19077(10) 0.38437(10) 1.04719(13) 0.0424(5) Uani 1.000000 1 . . .
Sn2 Sn 0.14985(11) 0.39490(9) 1.05776(12) 0.0413(5) Uani 1.000000 1 . . .
Sn5 Sn 0.08390(12) 0.67488(10) 0.80944(12) 0.0445(5) Uani 1.000000 1 . . .
Sn1 Sn 0.18260(10) 0.49383(11) 0.83435(13) 0.0465(5) Uani 1.000000 1 . . .
K008 K 0.71217(8) 0.79070(8) 0.48689(8) 0.0135(2) Uani 1.000000 1 . . .
K009 K 0.24442(8) 0.89137(8) 0.23927(8) 0.0146(2) Uani 1.000000 1 . . .
O2 O 0.3834(3) 1.0750(3) 0.0702(3) 0.0205(8) Uani 1.000000 1 . . .
O1 O 0.4501(3) 0.9346(3) 0.2113(3) 0.0198(8) Uani 1.000000 1 . . .
O11 O 0.5036(3) 0.7421(3) 0.6349(3) 0.0208(8) Uani 1.000000 1 . U .
O12 O 0.5717(3) 0.6784(3) 0.4803(3) 0.0175(7) Uani 1.000000 1 . U .
O4 O 0.1515(3) 0.8565(3) 0.1337(3) 0.0181(8) Uani 1.000000 1 . . .
O7 O 0.7879(3) 0.7519(3) 0.6308(3) 0.0216(8) Uani 1.000000 1 . . .
O5 O 0.1362(3) 0.7901(3) 0.4610(3) 0.0222(8) Uani 1.000000 1 . . .
O8 O 0.8314(3) 0.6358(3) 0.5305(3) 0.0231(8) Uani 1.000000 1 . . .
O10 O 0.8159(3) 0.9168(3) 0.2650(3) 0.0189(8) Uani 1.000000 1 . . .
O9 O 0.7037(3) 1.0010(3) 0.3936(3) 0.0219(8) Uani 1.000000 1 . . .
O6 O 0.0848(3) 0.9715(3) 0.3497(3) 0.0191(8) Uani 1.000000 1 . . .
O3 O 0.2646(3) 0.7184(3) 0.2122(3) 0.0223(8) Uani 1.000000 1 . . .
N4 N 0.7961(3) 0.6992(3) 0.3467(4) 0.0163(9) Uani 1.000000 1 . U .
N2 N 0.1627(3) 1.0542(3) 0.1194(3) 0.0158(9) Uani 1.000000 1 . . .
N1 N 0.3283(4) 0.7258(3) 0.3580(4) 0.0212(10) Uani 1.000000 1 . . .
N3 N 0.6354(3) 0.8898(4) 0.6208(4) 0.0193(9) Uani 1.000000 1 . U .
C24 C 0.8464(5) 0.6138(4) 0.3894(5) 0.0226(11) Uani 1.000000 1 . U .
H24a H 0.7918(5) 0.5530(4) 0.4416(5) 0.0271(13) Uiso 1.000000 1 R . .
H24b H 0.8961(5) 0.6021(4) 0.3317(5) 0.0271(13) Uiso 1.000000 1 R . .
C23 C 0.9041(5) 0.6301(4) 0.4402(5) 0.0263(13) Uani 1.000000 1 . . .
H23a H 0.9564(5) 0.6927(4) 0.3900(5) 0.0315(15) Uiso 1.000000 1 R . .
H23b H 0.9415(5) 0.5743(4) 0.4605(5) 0.0315(15) Uiso 1.000000 1 R . .
C30 C 0.8745(4) 0.7755(4) 0.2432(4) 0.0207(11) Uani 1.000000 1 . . .
H30a H 0.9379(4) 0.7887(4) 0.2476(4) 0.0248(13) Uiso 1.000000 1 R . .
H30b H 0.8945(4) 0.7496(4) 0.1935(4) 0.0248(13) Uiso 1.000000 1 R . .
C6 C 0.2486(4) 1.1301(4) 0.0205(4) 0.0189(11) Uani 1.000000 1 . . .
H6a H 0.2765(4) 1.1040(4) -0.0294(4) 0.0227(13) Uiso 1.000000 1 R . .
H6b H 0.2204(4) 1.1902(4) -0.0101(4) 0.0227(13) Uiso 1.000000 1 R . .
C36 C 0.7098(4) 0.6626(4) 0.3389(5) 0.0211(11) Uani 1.000000 1 . . .
H36a H 0.6931(4) 0.7197(4) 0.2888(5) 0.0253(13) Uiso 1.000000 1 R . .
H36b H 0.7330(4) 0.6159(4) 0.3108(5) 0.0253(13) Uiso 1.000000 1 R . .
C33 C 0.4357(4) 0.7102(5) 0.6070(5) 0.0267(13) Uani 1.000000 1 . . .
H33a H 0.3646(4) 0.6821(5) 0.6672(5) 0.0321(15) Uiso 1.000000 1 R . .
H33b H 0.4310(4) 0.7680(5) 0.5479(5) 0.0321(15) Uiso 1.000000 1 R . .
C34 C 0.4776(4) 0.6333(5) 0.5764(5) 0.0257(12) Uani 1.000000 1 . U .
H34a H 0.4255(4) 0.6032(5) 0.5684(5) 0.0309(15) Uiso 1.000000 1 R . .
H34b H 0.4914(4) 0.5798(5) 0.6316(5) 0.0309(15) Uiso 1.000000 1 R . .
C3 C 0.5221(4) 1.0125(5) 0.1100(5) 0.0236(12) Uani 1.000000 1 . . .
H3a H 0.5445(4) 0.9881(5) 0.0588(5) 0.0283(14) Uiso 1.000000 1 R . .
H3b H 0.5849(4) 1.0311(5) 0.1123(5) 0.0283(14) Uiso 1.000000 1 R . .
C5 C 0.3373(4) 1.1599(4) 0.0327(5) 0.0210(11) Uani 1.000000 1 . . .
H5a H 0.3107(4) 1.1857(4) 0.0829(5) 0.0252(13) Uiso 1.000000 1 R . .
H5b H 0.3906(4) 1.2134(4) -0.0356(5) 0.0252(13) Uiso 1.000000 1 R . .
C29 C 0.8370(4) 0.8725(4) 0.2008(4) 0.0203(11) Uani 1.000000 1 . . .
H29a H 0.7727(4) 0.8599(4) 0.1976(4) 0.0243(13) Uiso 1.000000 1 R . .
H29b H 0.8912(4) 0.9189(4) 0.1288(4) 0.0243(13) Uiso 1.000000 1 R . .
C12 C 0.0925(4) 1.0132(4) 0.0973(4) 0.0185(11) Uani 1.000000 1 . . .
H12a H 0.0768(4) 1.0691(4) 0.0452(4) 0.0223(13) Uiso 1.000000 1 R . .
H12b H 0.0257(4) 0.9779(4) 0.1624(4) 0.0223(13) Uiso 1.000000 1 R . .
C18 C 0.1021(4) 1.1004(4) 0.1839(5) 0.0207(11) Uani 1.000000 1 . . .
H18a H 0.0614(4) 1.1441(4) 0.1512(5) 0.0248(13) Uiso 1.000000 1 R . .
H18b H 0.1520(4) 1.1433(4) 0.1823(5) 0.0248(13) Uiso 1.000000 1 R . .
C9 C 0.1927(5) 0.6930(4) 0.1850(5) 0.0225(12) Uani 1.000000 1 . . .
H9a H 0.2162(5) 0.6428(4) 0.1619(5) 0.0270(14) Uiso 1.000000 1 R . .
H9b H 0.1223(5) 0.6644(4) 0.2465(5) 0.0270(14) Uiso 1.000000 1 R . .
C17 C 0.0285(4) 1.0289(4) 0.2956(5) 0.0212(11) Uani 1.000000 1 . . .
H17a H -0.0202(4) 0.9836(4) 0.2986(5) 0.0254(13) Uiso 1.000000 1 R . .
H17b H -0.0134(4) 1.0662(4) 0.3305(5) 0.0254(13) Uiso 1.000000 1 R . .
C31 C 0.5309(4) 0.8356(5) 0.7081(5) 0.0242(12) Uani 1.000000 1 . . .
H31a H 0.4978(4) 0.8776(5) 0.7402(5) 0.0290(14) Uiso 1.000000 1 R . .
H31b H 0.5383(4) 0.7742(5) 0.7620(5) 0.0290(14) Uiso 1.000000 1 R . .
C10 C 0.1884(4) 0.7866(4) 0.0974(5) 0.0208(11) Uani 1.000000 1 . . .
H10a H 0.2590(4) 0.8156(4) 0.0363(5) 0.0250(13) Uiso 1.000000 1 R . .
H10b H 0.1409(4) 0.7708(4) 0.0754(5) 0.0250(13) Uiso 1.000000 1 R . .
C15 C 0.0728(4) 0.8428(4) 0.5110(4) 0.0216(11) Uani 1.000000 1 . . .
H15a H 0.1175(4) 0.8897(4) 0.5104(4) 0.0259(13) Uiso 1.000000 1 R . .
H15b H 0.0235(4) 0.7953(4) 0.5848(4) 0.0259(13) Uiso 1.000000 1 R . .
C14 C 0.1918(5) 0.7323(4) 0.5157(5) 0.0253(12) Uani 1.000000 1 . . .
H14a H 0.1422(5) 0.6891(4) 0.5906(5) 0.0304(15) Uiso 1.000000 1 R . .
H14b H 0.2427(5) 0.7771(4) 0.5107(5) 0.0304(15) Uiso 1.000000 1 R . .
C4 C 0.4732(4) 1.1025(4) 0.0753(5) 0.0216(11) Uani 1.000000 1 . U .
H4a H 0.4518(4) 1.1280(4) 0.1254(5) 0.0259(13) Uiso 1.000000 1 R . .
H4b H 0.5245(4) 1.1558(4) 0.0055(5) 0.0259(13) Uiso 1.000000 1 R . .
C27 C 0.7743(5) 1.0612(4) 0.2823(5) 0.0231(12) Uani 1.000000 1 . . .
H27a H 0.8458(5) 1.0758(4) 0.2714(5) 0.0277(14) Uiso 1.000000 1 R . .
H27b H 0.7510(5) 1.1254(4) 0.2535(5) 0.0277(14) Uiso 1.000000 1 R . .
C28 C 0.7749(4) 1.0060(4) 0.2278(5) 0.0209(11) Uani 1.000000 1 . . .
H28a H 0.7028(4) 0.9887(4) 0.2416(5) 0.0250(13) Uiso 1.000000 1 R . .
H28b H 0.8187(4) 1.0483(4) 0.1513(5) 0.0250(13) Uiso 1.000000 1 R . .
C20 C 0.7386(5) 0.7843(5) 0.7068(5) 0.0262(13) Uani 1.000000 1 . . .
H20a H 0.7860(5) 0.7869(5) 0.7350(5) 0.0315(15) Uiso 1.000000 1 R . .
H20b H 0.6737(5) 0.7361(5) 0.7657(5) 0.0315(15) Uiso 1.000000 1 R . .
C32 C 0.4600(4) 0.8077(5) 0.6748(5) 0.0240(12) Uani 1.000000 1 . . .
H32a H 0.4525(4) 0.8685(5) 0.6202(5) 0.0288(14) Uiso 1.000000 1 R . .
H32b H 0.3897(4) 0.7747(5) 0.7355(5) 0.0288(14) Uiso 1.000000 1 R . .
C26 C 0.7156(5) 1.0448(4) 0.4484(5) 0.0265(12) Uani 1.000000 1 . . .
H26a H 0.7133(5) 1.1167(4) 0.4136(5) 0.0317(15) Uiso 1.000000 1 R . .
H26b H 0.7843(5) 1.0379(4) 0.4478(5) 0.0317(15) Uiso 1.000000 1 R . .
C2 C 0.4969(5) 0.8498(5) 0.2426(5) 0.0282(13) Uani 1.000000 1 . U .
H2a H 0.5612(5) 0.8686(5) 0.2426(5) 0.0339(15) Uiso 1.000000 1 R . .
H2b H 0.5168(5) 0.8246(5) 0.1923(5) 0.0339(15) Uiso 1.000000 1 R . .
C11 C 0.1368(4) 0.9422(4) 0.0562(4) 0.0185(11) Uani 1.000000 1 . . .
H11a H 0.0883(4) 0.9214(4) 0.0380(4) 0.0222(13) Uiso 1.000000 1 R . .
H11b H 0.2046(4) 0.9760(4) -0.0081(4) 0.0222(13) Uiso 1.000000 1 R . .
C7 C 0.3562(5) 0.6583(5) 0.3135(5) 0.0279(13) Uani 1.000000 1 . . .
H7a H 0.3694(5) 0.5968(5) 0.3623(5) 0.0335(16) Uiso 1.000000 1 R . .
H7b H 0.4221(5) 0.6907(5) 0.2468(5) 0.0335(16) Uiso 1.000000 1 R . .
C13 C 0.2480(5) 0.6697(4) 0.4685(5) 0.0262(13) Uani 1.000000 1 . . .
H13a H 0.2818(5) 0.6264(4) 0.5103(5) 0.0314(15) Uiso 1.000000 1 R . .
H13b H 0.1958(5) 0.6256(4) 0.4741(5) 0.0314(15) Uiso 1.000000 1 R . .
C1 C 0.4221(5) 0.7694(5) 0.3503(5) 0.0275(13) Uani 1.000000 1 . . .
H1a H 0.4599(5) 0.7153(5) 0.3744(5) 0.0331(16) Uiso 1.000000 1 R . .
H1b H 0.3990(5) 0.7973(5) 0.3986(5) 0.0331(16) Uiso 1.000000 1 R . .
C16 C 0.0133(4) 0.8992(4) 0.4536(4) 0.0215(11) Uani 1.000000 1 . U .
H16a H -0.0292(4) 0.8525(4) 0.4519(4) 0.0258(13) Uiso 1.000000 1 R . .
H16b H -0.0347(4) 0.9325(4) 0.4903(4) 0.0258(13) Uiso 1.000000 1 R . .
C21 C 0.8033(6) 0.6515(4) 0.6791(5) 0.0297(14) Uani 1.000000 1 . . .
H21a H 0.7353(6) 0.6051(4) 0.7220(5) 0.0357(17) Uiso 1.000000 1 R . .
H21b H 0.8334(6) 0.6435(4) 0.7257(5) 0.0357(17) Uiso 1.000000 1 R . .
C25 C 0.6305(5) 0.9953(4) 0.5582(5) 0.0232(12) Uani 1.000000 1 . . .
H25a H 0.6340(5) 1.0328(4) 0.5927(5) 0.0279(14) Uiso 1.000000 1 R . .
H25b H 0.5622(5) 0.9981(4) 0.5577(5) 0.0279(14) Uiso 1.000000 1 R . .
C35 C 0.6119(4) 0.6102(4) 0.4434(5) 0.0231(12) Uani 1.000000 1 . . .
H35a H 0.6286(4) 0.5547(4) 0.4948(5) 0.0277(14) Uiso 1.000000 1 R . .
H35b H 0.5586(4) 0.5819(4) 0.4355(5) 0.0277(14) Uiso 1.000000 1 R . .
C22 C 0.8761(5) 0.6276(4) 0.5956(6) 0.0301(13) Uani 1.000000 1 . U .
H22a H 0.9439(5) 0.6743(4) 0.5526(6) 0.0362(16) Uiso 1.000000 1 R . .
H22b H 0.8892(5) 0.5591(4) 0.6285(6) 0.0362(16) Uiso 1.000000 1 R . .
C19 C 0.7128(4) 0.8852(5) 0.6579(5) 0.0258(12) Uani 1.000000 1 . . .
H19a H 0.6860(4) 0.9089(5) 0.7098(5) 0.0310(15) Uiso 1.000000 1 R . .
H19b H 0.7782(4) 0.9317(5) 0.5979(5) 0.0310(15) Uiso 1.000000 1 R . .
C8 C 0.2729(5) 0.6301(4) 0.2930(5) 0.0291(13) Uani 1.000000 1 . . .
H8a H 0.2925(5) 0.5791(4) 0.2705(5) 0.0349(16) Uiso 1.000000 1 R . .
H8b H 0.2049(5) 0.6021(4) 0.3577(5) 0.0349(16) Uiso 1.000000 1 R . .
N6 N 0.4757(7) 0.5567(7) 0.8569(8) 0.072(2) Uani 1.000000 1 . . .
H6c H 0.474(7) 0.605(2) 0.803(3) 0.087(3) Uiso 1.000000 1 GR . .
H6d H 0.417(4) 0.543(2) 0.912(4) 0.087(3) Uiso 1.000000 1 GR . .
N5 N 0.4470(8) 0.3567(7) 1.0329(8) 0.077(3) Uani 1.000000 1 . . .
H5c H 0.3862(8) 0.3757(7) 1.0432(8) 0.092(3) Uiso 1.000000 1 R . .
H5d H 0.4561(8) 0.3142(7) 1.0867(8) 0.092(3) Uiso 1.000000 1 R . .
C37 C 0.5312(7) 0.3949(6) 0.9285(6) 0.0471(19) Uani 1.000000 1 . . .
H37a H 0.5917(7) 0.4300(6) 0.9214(6) 0.056(2) Uiso 1.000000 1 R . .
H37b H 0.5533(7) 0.3390(6) 0.9146(6) 0.056(2) Uiso 1.000000 1 R . .
C38 C 0.4944(8) 0.4726(7) 0.8422(8) 0.057(2) Uani 1.000000 1 . . .
H38a H 0.4299(8) 0.4402(7) 0.8529(8) 0.068(3) Uiso 1.000000 1 R . .
H38b H 0.5499(8) 0.4929(7) 0.7702(8) 0.068(3) Uiso 1.000000 1 R . .

loop_
_atom_site_aniso_label
_atom_site_aniso_U_11
_atom_site_aniso_U_22
_atom_site_aniso_U_33
_atom_site_aniso_U_12
_atom_site_aniso_U_13
_atom_site_aniso_U_23
Sn3 0.0447(8) 0.0196(7) 0.0582(9) 0.0112(6) -0.0340(6) -0.0180(6)
Ru 0.0146(10) 0.0087(9) 0.0333(12) 0.0048(7) -0.0090(8) -0.0065(8)
Sn4 0.0440(9) 0.0239(8) 0.0583(10) 0.0065(6) -0.0296(7) -0.0161(7)
Sn6 0.0276(8) 0.0330(8) 0.0641(11) 0.0006(6) -0.0174(7) -0.0252(7)
Sn2 0.0437(8) 0.0274(8) 0.0703(9) 0.0168(6) -0.0407(6) -0.0248(6)
Sn5 0.0526(11) 0.0208(8) 0.0436(10) -0.0067(7) -0.0115(8) -0.0124(7)
Sn1 0.0259(8) 0.0477(9) 0.0711(10) 0.0052(6) -0.0156(7) -0.0393(7)
K008 0.0073(5) 0.0133(5) 0.0155(5) 0.0001(4) -0.0042(4) -0.0046(4)
K009 0.0108(5) 0.0122(5) 0.0188(5) 0.0030(4) -0.0073(4) -0.0057(4)
O2 0.0132(18) 0.0184(19) 0.028(2) 0.0009(15) -0.0105(17) -0.0093(17)
O1 0.0094(17) 0.023(2) 0.023(2) 0.0029(15) -0.0059(16) -0.0098(17)
O11 0.0171(10) 0.0235(11) 0.0213(9) 0.0030(5) -0.0077(4) -0.0116(4)
O12 0.0105(17) 0.0115(16) 0.0241(19) -0.0021(13) -0.0059(15) -0.0055(14)
O4 0.0181(18) 0.0165(18) 0.024(2) 0.0064(15) -0.0116(17) -0.0114(16)
O7 0.021(2) 0.022(2) 0.0199(19) 0.0032(16) -0.0128(17) -0.0057(16)
O5 0.0187(19) 0.021(2) 0.023(2) 0.0040(16) -0.0106(17) -0.0069(17)
O8 0.0182(19) 0.0182(19) 0.035(2) 0.0078(16) -0.0184(18) -0.0093(17)
O10 0.0195(19) 0.0133(17) 0.0174(18) 0.0059(15) -0.0067(16) -0.0048(15)
O9 0.021(2) 0.0153(18) 0.026(2) 0.0048(16) -0.0079(17) -0.0104(16)
O6 0.0128(18) 0.0188(18) 0.0201(19) 0.0044(15) -0.0076(16) -0.0057(16)
O3 0.027(2) 0.0128(18) 0.035(2) 0.0077(16) -0.0213(19) -0.0113(17)
N4 0.011(2) 0.014(2) 0.026(2) 0.0055(16) -0.0101(17) -0.0103(17)
N2 0.011(2) 0.013(2) 0.017(2) 0.0025(17) -0.0042(18) -0.0051(18)
N1 0.021(2) 0.019(2) 0.033(3) 0.0089(19) -0.020(2) -0.013(2)
N3 0.009(2) 0.027(2) 0.022(2) 0.0019(17) -0.0031(17) -0.0159(18)
C24 0.020(2) 0.016(2) 0.031(2) 0.0095(16) -0.0120(16) -0.0126(15)
C23 0.022(3) 0.019(3) 0.041(4) 0.014(2) -0.021(3) -0.013(3)
C30 0.013(2) 0.024(3) 0.023(3) 0.005(2) -0.005(2) -0.014(2)
C6 0.018(3) 0.013(2) 0.019(3) 0.003(2) -0.009(2) -0.003(2)
C36 0.017(3) 0.018(3) 0.033(3) 0.004(2) -0.013(2) -0.015(2)
C33 0.010(3) 0.040(4) 0.025(3) -0.003(2) -0.004(2) -0.015(3)
C34 0.016(3) 0.024(3) 0.027(3) -0.008(2) -0.006(2) -0.007(2)
C3 0.011(2) 0.033(3) 0.026(3) 0.002(2) -0.007(2) -0.015(3)
C5 0.014(3) 0.017(3) 0.022(3) 0.001(2) -0.006(2) -0.005(2)
C29 0.019(3) 0.021(3) 0.015(3) 0.002(2) -0.005(2) -0.007(2)
C12 0.014(2) 0.016(2) 0.018(3) 0.002(2) -0.007(2) -0.003(2)
C18 0.021(3) 0.017(3) 0.030(3) 0.012(2) -0.014(3) -0.015(2)
C9 0.020(3) 0.017(3) 0.035(3) 0.003(2) -0.015(3) -0.015(2)
C17 0.010(2) 0.024(3) 0.029(3) 0.007(2) -0.009(2) -0.012(2)
C31 0.016(3) 0.033(3) 0.021(3) 0.002(2) -0.006(2) -0.014(3)
C10 0.019(3) 0.020(3) 0.029(3) 0.009(2) -0.014(2) -0.015(2)
C15 0.019(3) 0.018(3) 0.019(3) -0.002(2) -0.004(2) -0.007(2)
C14 0.026(3) 0.021(3) 0.020(3) 0.002(2) -0.014(3) -0.000(2)
C4 0.014(2) 0.025(2) 0.025(2) -0.0018(16) -0.0076(16) -0.0119(16)
C27 0.019(3) 0.013(2) 0.029(3) 0.003(2) -0.010(2) -0.005(2)
C28 0.017(3) 0.015(3) 0.021(3) 0.005(2) -0.008(2) -0.003(2)
C20 0.020(3) 0.040(4) 0.020(3) 0.004(3) -0.010(2) -0.016(3)
C32 0.011(2) 0.033(3) 0.025(3) 0.005(2) -0.007(2) -0.014(3)
C26 0.021(3) 0.019(3) 0.035(3) 0.001(2) -0.009(3) -0.013(3)
C2 0.015(2) 0.033(3) 0.039(3) 0.0103(17) -0.0149(16) -0.0169(17)
C11 0.017(3) 0.020(3) 0.018(3) 0.006(2) -0.011(2) -0.008(2)
C7 0.033(3) 0.022(3) 0.040(4) 0.019(3) -0.024(3) -0.018(3)
C13 0.028(3) 0.016(3) 0.033(3) 0.005(2) -0.022(3) -0.003(2)
C1 0.022(3) 0.027(3) 0.040(4) 0.010(2) -0.021(3) -0.016(3)
C16 0.014(2) 0.021(2) 0.020(2) 0.0002(16) -0.0009(15) -0.0089(15)
C21 0.041(4) 0.018(3) 0.030(3) -0.000(3) -0.025(3) -0.002(2)
C25 0.022(3) 0.021(3) 0.033(3) 0.011(2) -0.012(3) -0.020(3)
C35 0.014(3) 0.014(2) 0.036(3) -0.000(2) -0.010(2) -0.009(2)
C22 0.031(3) 0.015(3) 0.045(3) 0.005(2) -0.029(3) -0.005(2)
C19 0.015(3) 0.040(3) 0.026(3) 0.003(2) -0.007(2) -0.020(3)
C8 0.040(4) 0.017(3) 0.039(4) 0.011(3) -0.026(3) -0.013(3)
N6 0.063(5) 0.060(5) 0.084(7) 0.024(4) -0.035(5) -0.029(5)
N5 0.065(6) 0.062(5) 0.069(6) -0.004(5) -0.017(5) -0.018(5)
C37 0.045(4) 0.029(4) 0.044(4) 0.003(3) -0.008(4) -0.013(3)
C38 0.067(6) 0.043(5) 0.051(5) 0.000(4) -0.025(5) -0.018(4)

loop_
_atom_type_symbol
_atom_type_scat_dispersion_real
_atom_type_scat_dispersion_imag
_atom_type_scat_Cromer_Mann_a1
_atom_type_scat_Cromer_Mann_a2
_atom_type_scat_Cromer_Mann_a3
_atom_type_scat_Cromer_Mann_a4
_atom_type_scat_Cromer_Mann_b1
_atom_type_scat_Cromer_Mann_b2
_atom_type_scat_Cromer_Mann_b3
_atom_type_scat_Cromer_Mann_b4
_atom_type_scat_Cromer_Mann_c
_atom_type_scat_source
_atom_type_scat_dispersion_source
C 0.01920 0.00962 2.31000 1.02000 1.58860 0.86500 20.84390 10.20750 0.56870 51.65120 0.21560 'International Tables Volume C Table 6.1.1.4 (pp. 500-502)' 'Henke, Gullikson and Davis, At. Data and Nucl. Data Tables, 1993, 54, 2'
H 0.00000 0.00000 0.49300 0.32291 0.14019 0.04081 10.51090 26.12570 3.14236 57.79970 0.00304 'International Tables Volume C Table 6.1.1.4 (pp. 500-502)' 'Henke, Gullikson and Davis, At. Data and Nucl. Data Tables, 1993, 54, 2'
K 0.41581 1.10575 8.21860 7.43980 1.05190 0.86590 12.79490 0.77480 213.18700 41.68410 1.42280 'International Tables Volume C Table 6.1.1.4 (pp. 500-502)' 'Henke, Gullikson and Davis, At. Data and Nucl. Data Tables, 1993, 54, 2'
N 0.03256 0.01839 12.21260 3.13220 2.01250 1.16630 0.00570 9.89330 28.99750 0.58260 -11.52900 'International Tables Volume C Table 6.1.1.4 (pp. 500-502)' 'Henke, Gullikson and Davis, At. Data and Nucl. Data Tables, 1993, 54, 2'
O 0.05239 0.03377 3.04850 2.28680 1.54630 0.86700 13.27710 5.70110 0.32390 32.90890 0.25080 'International Tables Volume C Table 6.1.1.4 (pp. 500-502)' 'Henke, Gullikson and Davis, At. Data and Nucl. Data Tables, 1993, 54, 2'
Ru 0.07491 3.26787 19.26740 12.91820 4.86337 1.56756 0.80852 8.43467 24.79970 94.29280 5.37874 'International Tables Volume C Table 6.1.1.4 (pp. 500-502)' 'Henke, Gullikson and Davis, At. Data and Nucl. Data Tables, 1993, 54, 2'
Sn 0.08661 5.52753 19.18890 19.10050 4.45850 2.46630 5.83030 0.50310 26.89090 83.95710 4.78210 'International Tables Volume C Table 6.1.1.4 (pp. 500-502)' 'Henke, Gullikson and Davis, At. Data and Nucl. Data Tables, 1993, 54, 2'

loop_
_geom_angle_atom_site_label_1
_geom_angle_atom_site_label_2
_geom_angle_atom_site_label_3
_geom_angle
_geom_angle_site_symmetry_1
_geom_angle_site_symmetry_3
_geom_angle_publ_flag
Sn4 Sn3 Ru 62.02(4) . . ?
Sn6 Sn3 Ru 60.54(4) . . ?
Sn6 Sn3 Sn4 60.57(5) . . ?
Sn2 Sn3 Ru 54.57(3) . . ?
Sn2 Sn3 Sn4 108.03(5) . . ?
Sn2 Sn3 Sn6 107.61(6) . . ?
Sn5 Sn3 Ru 54.49(3) 2_567 . ?
Sn5 Sn3 Sn4 108.48(6) 2_567 . ?
Sn5 Sn3 Sn6 61.94(5) 2_567 . ?
Sn5 Sn3 Sn2 56.47(4) 2_567 . ?
Sn1 Sn3 Ru 58.13(4) . . ?
Sn1 Sn3 Sn4 61.90(5) . . ?
Sn1 Sn3 Sn6 109.26(5) . . ?
Sn1 Sn3 Sn2 58.08(5) . . ?
Sn1 Sn3 Sn5 103.89(5) . 2_567 ?
Sn3 Ru Sn3 180.0 2_567 . ?
Sn4 Ru Sn3 121.18(3) 2_567 . ?
Sn4 Ru Sn3 58.82(3) . . ?
Sn4 Ru Sn3 121.18(3) . 2_567 ?
Sn4 Ru Sn3 58.82(3) 2_567 2_567 ?
Sn4 Ru Sn4 180.0 . 2_567 ?
Sn6 Ru Sn3 59.90(4) 2_567 2_567 ?
Sn6 Ru Sn3 120.10(4) . 2_567 ?
Sn6 Ru Sn3 120.10(4) 2_567 . ?
Sn6 Ru Sn3 59.90(4) . . ?
Sn6 Ru Sn4 59.30(4) . . ?
Sn6 Ru Sn4 120.70(4) 2_567 . ?
Sn6 Ru Sn4 120.70(4) . 2_567 ?
Sn6 Ru Sn4 59.30(4) 2_567 2_567 ?
Sn6 Ru Sn6 180.0 2_567 . ?
Sn2 Ru Sn3 68.59(3) . . ?
Sn2 Ru Sn3 111.41(3) 2_567 . ?
Sn2 Ru Sn3 111.41(3) . 2_567 ?
Sn2 Ru Sn3 68.59(3) 2_567 2_567 ?
Sn2 Ru Sn4 62.96(4) 2_567 . ?
Sn2 Ru Sn4 62.96(4) . 2_567 ?
Sn2 Ru Sn4 117.04(4) 2_567 2_567 ?
Sn2 Ru Sn4 117.04(4) . . ?
Sn2 Ru Sn6 61.05(4) . 2_567 ?
Sn2 Ru Sn6 118.95(4) . . ?
Sn2 Ru Sn6 118.95(4) 2_567 2_567 ?
Sn2 Ru Sn6 61.05(4) 2_567 . ?
Sn2 Ru Sn2 180.0 2_567 . ?
Sn5 Ru Sn3 114.25(4) . . ?
Sn5 Ru Sn3 114.25(4) 2_567 2_567 ?
Sn5 Ru Sn3 65.75(4) . 2_567 ?
Sn5 Ru Sn3 65.75(4) 2_567 . ?
Sn5 Ru Sn4 115.27(4) . 2_567 ?
Sn5 Ru Sn4 64.73(4) 2_567 2_567 ?
Sn5 Ru Sn4 64.73(4) . . ?
Sn5 Ru Sn4 115.27(4) 2_567 . ?
Sn5 Ru Sn6 114.31(5) . . ?
Sn5 Ru Sn6 65.69(5) 2_567 . ?
Sn5 Ru Sn6 65.69(5) . 2_567 ?
Sn5 Ru Sn6 114.31(5) 2_567 2_567 ?
Sn5 Ru Sn2 115.21(4) . . ?
Sn5 Ru Sn2 115.21(4) 2_567 2_567 ?
Sn5 Ru Sn2 64.79(4) . 2_567 ?
Sn5 Ru Sn2 64.79(4) 2_567 . ?
Sn5 Ru Sn5 180.0 2_567 . ?
Sn1 Ru Sn3 61.29(4) 2_567 2_567 ?
Sn1 Ru Sn3 61.29(4) . . ?
Sn1 Ru Sn3 118.71(4) 2_567 . ?
Sn1 Ru Sn3 118.71(4) . 2_567 ?
Sn1 Ru Sn4 61.82(4) . . ?
Sn1 Ru Sn4 61.82(4) 2_567 2_567 ?
Sn1 Ru Sn4 118.18(4) 2_567 . ?
Sn1 Ru Sn4 118.18(4) . 2_567 ?
Sn1 Ru Sn6 111.34(4) . . ?
Sn1 Ru Sn6 68.66(4) . 2_567 ?
Sn1 Ru Sn6 68.66(4) 2_567 . ?
Sn1 Ru Sn6 111.34(4) 2_567 2_567 ?
Sn1 Ru Sn2 64.02(5) . . ?
Sn1 Ru Sn2 115.98(5) . 2_567 ?
Sn1 Ru Sn2 115.98(5) 2_567 . ?
Sn1 Ru Sn2 64.02(5) 2_567 2_567 ?
Sn1 Ru Sn5 115.79(4) . 2_567 ?
Sn1 Ru Sn5 64.21(4) 2_567 2_567 ?
Sn1 Ru Sn5 64.21(4) . . ?
Sn1 Ru Sn5 115.79(4) 2_567 . ?
Sn1 Ru Sn1 180.0 2_567 . ?
Ru Sn4 Sn3 59.16(4) 2_567 . ?
Sn6 Sn4 Sn3 60.06(5) . . ?
Sn6 Sn4 Ru 59.43(4) . 2_567 ?
Sn2 Sn4 Sn3 105.86(6) 2_567 . ?
Sn2 Sn4 Ru 55.94(4) 2_567 2_567 ?
Sn2 Sn4 Sn6 58.70(5) 2_567 . ?
Sn5 Sn4 Sn3 105.15(6) . . ?
Sn5 Sn4 Ru 53.69(4) . 2_567 ?
Sn5 Sn4 Sn6 105.11(6) . . ?
Sn5 Sn4 Sn2 58.41(5) . 2_567 ?
Sn1 Sn4 Sn3 59.55(5) . . ?
Sn1 Sn4 Ru 56.53(4) . 2_567 ?
Sn1 Sn4 Sn6 107.03(6) . . ?
Sn1 Sn4 Sn2 105.41(6) . 2_567 ?
Sn1 Sn4 Sn5 58.43(5) . . ?
Ru Sn6 Sn3 59.56(3) 2_567 . ?
Sn4 Sn6 Sn3 59.36(5) . . ?
Sn4 Sn6 Ru 61.27(4) . 2_567 ?
Sn2 Sn6 Sn3 108.29(5) 2_567 . ?
Sn2 Sn6 Ru 57.68(3) 2_567 2_567 ?
Sn2 Sn6 Sn4 62.52(5) 2_567 . ?
Sn5 Sn6 Sn3 61.44(5) 2_567 . ?
Sn5 Sn6 Ru 54.08(3) 2_567 2_567 ?
Sn5 Sn6 Sn4 107.18(6) 2_567 . ?
Sn5 Sn6 Sn2 102.88(5) 2_567 2_567 ?
Sn1 Sn6 Sn3 106.18(5) 2_567 . ?
Sn1 Sn6 Ru 54.19(3) 2_567 2_567 ?
Sn1 Sn6 Sn4 107.64(5) 2_567 . ?
Sn1 Sn6 Sn2 57.79(5) 2_567 2_567 ?
Sn1 Sn6 Sn5 55.67(5) 2_567 2_567 ?
Ru Sn2 Sn3 56.84(3) . . ?
Sn4 Sn2 Sn3 109.87(5) 2_567 . ?
Sn4 Sn2 Ru 61.10(4) 2_567 . ?
Sn6 Sn2 Sn3 110.37(5) 2_567 . ?
Sn6 Sn2 Ru 61.27(4) 2_567 . ?
Sn6 Sn2 Sn4 58.77(5) 2_567 2_567 ?
Sn5 Sn2 Sn3 58.98(5) 2_567 . ?
Sn5 Sn2 Ru 56.14(4) 2_567 . ?
Sn5 Sn2 Sn4 61.33(4) 2_567 2_567 ?
Sn5 Sn2 Sn6 107.48(5) 2_567 2_567 ?
Sn1 Sn2 Sn3 55.85(4) . . ?
Sn1 Sn2 Ru 58.07(4) . . ?
Sn1 Sn2 Sn4 111.55(5) . 2_567 ?
Sn1 Sn2 Sn6 66.55(5) . 2_567 ?
Sn1 Sn2 Sn5 104.12(5) . 2_567 ?
Ru Sn5 Sn3 59.75(4) . 2_567 ?
Sn4 Sn5 Sn3 113.51(6) . 2_567 ?
Sn4 Sn5 Ru 61.58(4) . . ?
Sn6 Sn5 Sn3 56.62(5) 2_567 2_567 ?
Sn6 Sn5 Ru 60.23(4) 2_567 . ?
Sn6 Sn5 Sn4 113.54(6) 2_567 . ?
Sn2 Sn5 Sn3 64.55(5) 2_567 2_567 ?
Sn2 Sn5 Ru 59.06(4) 2_567 . ?
Sn2 Sn5 Sn4 60.26(5) 2_567 . ?
Sn2 Sn5 Sn6 109.88(6) 2_567 2_567 ?
Sn1 Sn5 Sn3 109.95(6) . 2_567 ?
Sn1 Sn5 Ru 59.45(4) . . ?
Sn1 Sn5 Sn4 59.44(4) . . ?
Sn1 Sn5 Sn6 65.11(5) . 2_567 ?
Sn1 Sn5 Sn2 107.69(5) . 2_567 ?
Ru Sn1 Sn3 60.58(4) . . ?
Sn4 Sn1 Sn3 58.55(4) . . ?
Sn4 Sn1 Ru 61.65(4) . . ?
Sn6 Sn1 Sn3 109.84(6) 2_567 . ?
Sn6 Sn1 Ru 57.15(4) 2_567 . ?
Sn6 Sn1 Sn4 110.91(6) 2_567 . ?
Sn2 Sn1 Sn3 66.07(5) . . ?
Sn2 Sn1 Ru 57.91(4) . . ?
Sn2 Sn1 Sn4 111.73(6) . . ?
Sn2 Sn1 Sn6 55.66(5) . 2_567 ?
Sn5 Sn1 Sn3 107.26(5) . . ?
Sn5 Sn1 Ru 56.34(4) . . ?
Sn5 Sn1 Sn4 62.12(5) . . ?
Sn5 Sn1 Sn6 59.21(5) . 2_567 ?
Sn5 Sn1 Sn2 104.05(6) . . ?
O12 K008 O11 62.02(11) . . ?
O7 K008 O11 94.28(12) . . ?
O7 K008 O12 133.79(12) . . ?
O8 K008 O11 115.35(12) . . ?
O8 K008 O12 93.70(11) . . ?
O8 K008 O7 59.44(12) . . ?
O10 K008 O11 132.00(11) . . ?
O10 K008 O12 93.13(12) . . ?
O10 K008 O7 128.45(12) . . ?
O10 K008 O8 106.02(12) . . ?
O9 K008 O11 91.72(12) . . ?
O9 K008 O12 112.62(11) . . ?
O9 K008 O7 106.74(12) . . ?
O9 K008 O8 149.29(12) . . ?
O9 K008 O10 58.93(11) . . ?
N4 K008 O11 121.86(12) . . ?
N4 K008 O12 60.67(11) . . ?
N4 K008 O7 118.64(12) . . ?
N4 K008 O8 60.49(12) . . ?
N4 K008 O10 60.47(11) . . ?
N4 K008 O9 118.35(12) . . ?
N3 K008 O11 60.33(12) . . ?
N3 K008 O12 121.29(12) . . ?
N3 K008 O7 61.32(12) . . ?
N3 K008 O8 119.95(13) . . ?
N3 K008 O10 117.50(12) . . ?
N3 K008 O9 59.93(13) . . ?
N3 K008 N4 177.60(13) . . ?
O1 K009 O2 59.02(11) . . ?
O4 K009 O2 98.72(11) . . ?
O4 K009 O1 138.69(12) . . ?
O5 K009 O2 139.13(12) . . ?
O5 K009 O1 98.41(11) . . ?
O5 K009 O4 117.52(12) . . ?
O6 K009 O2 98.27(11) . . ?
O6 K009 O1 116.30(11) . . ?
O6 K009 O4 100.10(11) . . ?
O6 K009 O5 59.18(11) . . ?
O3 K009 O2 118.38(12) . . ?
O3 K009 O1 99.46(11) . . ?
O3 K009 O4 58.42(10) . . ?
O3 K009 O5 97.46(12) . . ?
O3 K009 O6 138.72(12) . . ?
N2 K009 O2 60.62(11) . . ?
N2 K009 O1 118.45(12) . . ?
N2 K009 O4 61.44(11) . . ?
N2 K009 O5 119.93(12) . . ?
N2 K009 O6 62.22(12) . . ?
N2 K009 O3 118.71(12) . . ?
N1 K009 O2 119.25(12) . . ?
N1 K009 O1 61.62(12) . . ?
N1 K009 O4 117.87(12) . . ?
N1 K009 O5 60.80(13) . . ?
N1 K009 O6 118.60(13) . . ?
N1 K009 O3 60.50(12) . . ?
N1 K009 N2 179.12(14) . . ?
C5 O2 K009 117.3(3) . . ?
C4 O2 K009 117.7(3) . . ?
C4 O2 C5 110.7(4) . . ?
C3 O1 K009 115.5(3) . . ?
C2 O1 K009 114.4(3) . . ?
C2 O1 C3 110.4(4) . . ?
C33 O11 K008 112.7(3) . . ?
C32 O11 K008 119.6(3) . . ?
C32 O11 C33 110.8(4) . . ?
C34 O12 K008 111.5(3) . . ?
C35 O12 K008 116.9(3) . . ?
C35 O12 C34 112.0(4) . . ?
C10 O4 K009 117.8(3) . . ?
C11 O4 K009 116.8(3) . . ?
C11 O4 C10 110.3(4) . . ?
C20 O7 K008 118.8(3) . . ?
C21 O7 K008 113.7(3) . . ?
C21 O7 C20 110.5(5) . . ?
C15 O5 K009 117.7(3) . . ?
C14 O5 K009 117.7(3) . . ?
C14 O5 C15 110.7(4) . . ?
C23 O8 K008 113.7(3) . . ?
C22 O8 K008 117.1(3) . . ?
C22 O8 C23 112.1(4) . . ?
C29 O10 K008 118.3(3) . . ?
C28 O10 K008 114.7(3) . . ?
C28 O10 C29 110.7(4) . . ?
C27 O9 K008 116.3(3) . . ?
C26 O9 K008 112.1(3) . . ?
C26 O9 C27 109.5(4) . . ?
C17 O6 K009 114.5(3) . . ?
C16 O6 K009 113.8(3) . . ?
C16 O6 C17 109.8(4) . . ?
C9 O3 K009 116.9(3) . . ?
C8 O3 K009 116.4(3) . . ?
C8 O3 C9 109.5(4) . . ?
C24 N4 K008 110.6(3) . . ?
C30 N4 K008 108.3(3) . . ?
C30 N4 C24 109.1(4) . . ?
C36 N4 K008 109.7(3) . . ?
C36 N4 C24 108.8(4) . . ?
C36 N4 C30 110.3(4) . . ?
C6 N2 K009 110.8(3) . . ?
C12 N2 K009 109.3(3) . . ?
C12 N2 C6 109.9(4) . . ?
C18 N2 K009 108.4(3) . . ?
C18 N2 C6 109.5(4) . . ?
C18 N2 C12 108.8(4) . . ?
C7 N1 K009 109.9(3) . . ?
C13 N1 K009 109.4(3) . . ?
C13 N1 C7 109.3(5) . . ?
C1 N1 K009 108.3(3) . . ?
C1 N1 C7 110.0(5) . . ?
C1 N1 C13 110.0(5) . . ?
C31 N3 K008 109.1(3) . . ?
C25 N3 K008 110.7(3) . . ?
C25 N3 C31 109.8(4) . . ?
C19 N3 K008 105.7(3) . . ?
C19 N3 C31 111.8(4) . . ?
C19 N3 C25 109.8(4) . . ?
H24a C24 N4 108.9(3) . . ?
H24b C24 N4 108.9(3) . . ?
H24b C24 H24a 107.7 . . ?
C23 C24 N4 113.5(4) . . ?
C23 C24 H24a 108.9(3) . . ?
C23 C24 H24b 108.9(3) . . ?
C24 C23 O8 109.4(5) . . ?
H23a C23 O8 109.8(3) . . ?
H23a C23 C24 109.8(3) . . ?
H23b C23 O8 109.8(3) . . ?
H23b C23 C24 109.8(3) . . ?
H23b C23 H23a 108.3 . . ?
H30a C30 N4 108.9(3) . . ?
H30b C30 N4 108.9(3) . . ?
H30b C30 H30a 107.7 . . ?
C29 C30 N4 113.4(4) . . ?
C29 C30 H30a 108.9(3) . . ?
C29 C30 H30b 108.9(3) . . ?
H6a C6 N2 108.8(3) . . ?
H6b C6 N2 108.8(3) . . ?
H6b C6 H6a 107.7 . . ?
C5 C6 N2 113.9(4) . . ?
C5 C6 H6a 108.8(3) . . ?
C5 C6 H6b 108.8(3) . . ?
H36a C36 N4 109.1(3) . . ?
H36b C36 N4 109.1(3) . . ?
H36b C36 H36a 107.8 . . ?
C35 C36 N4 112.6(5) . . ?
C35 C36 H36a 109.1(3) . . ?
C35 C36 H36b 109.1(3) . . ?
H33a C33 O11 109.7(3) . . ?
H33b C33 O11 109.7(3) . . ?
H33b C33 H33a 108.2 . . ?
C34 C33 O11 109.6(5) . . ?
C34 C33 H33a 109.7(3) . . ?
C34 C33 H33b 109.7(3) . . ?
C33 C34 O12 109.3(5) . . ?
H34a C34 O12 109.8(3) . . ?
H34a C34 C33 109.8(3) . . ?
H34b C34 O12 109.8(3) . . ?
H34b C34 C33 109.8(3) . . ?
H34b C34 H34a 108.3 . . ?
H3a C3 O1 109.4(3) . . ?
H3b C3 O1 109.4(3) . . ?
H3b C3 H3a 108.0 . . ?
C4 C3 O1 111.1(4) . . ?
C4 C3 H3a 109.4(3) . . ?
C4 C3 H3b 109.4(3) . . ?
C6 C5 O2 109.3(4) . . ?
H5a C5 O2 109.8(3) . . ?
H5a C5 C6 109.8(3) . . ?
H5b C5 O2 109.8(3) . . ?
H5b C5 C6 109.8(3) . . ?
H5b C5 H5a 108.3 . . ?
C30 C29 O10 110.9(4) . . ?
H29a C29 O10 109.5(3) . . ?
H29a C29 C30 109.5(3) . . ?
H29b C29 O10 109.5(3) . . ?
H29b C29 C30 109.5(3) . . ?
H29b C29 H29a 108.1 . . ?
H12a C12 N2 108.8(3) . . ?
H12b C12 N2 108.8(3) . . ?
H12b C12 H12a 107.7 . . ?
C11 C12 N2 113.8(4) . . ?
C11 C12 H12a 108.8(3) . . ?
C11 C12 H12b 108.8(3) . . ?
H18a C18 N2 108.4(3) . . ?
H18b C18 N2 108.4(3) . . ?
H18b C18 H18a 107.5 . . ?
C17 C18 N2 115.3(4) . . ?
C17 C18 H18a 108.4(3) . . ?
C17 C18 H18b 108.4(3) . . ?
H9a C9 O3 110.1(3) . . ?
H9b C9 O3 110.1(3) . . ?
H9b C9 H9a 108.4 . . ?
C10 C9 O3 108.2(4) . . ?
C10 C9 H9a 110.1(3) . . ?
C10 C9 H9b 110.1(3) . . ?
C18 C17 O6 110.7(4) . . ?
H17a C17 O6 109.5(3) . . ?
H17a C17 C18 109.5(3) . . ?
H17b C17 O6 109.5(3) . . ?
H17b C17 C18 109.5(3) . . ?
H17b C17 H17a 108.1 . . ?
H31a C31 N3 109.0(3) . . ?
H31b C31 N3 109.0(3) . . ?
H31b C31 H31a 107.8 . . ?
C32 C31 N3 113.1(5) . . ?
C32 C31 H31a 109.0(3) . . ?
C32 C31 H31b 109.0(3) . . ?
C9 C10 O4 108.9(5) . . ?
H10a C10 O4 109.9(3) . . ?
H10a C10 C9 109.9(3) . . ?
H10b C10 O4 109.9(3) . . ?
H10b C10 C9 109.9(3) . . ?
H10b C10 H10a 108.3 . . ?
H15a C15 O5 109.9(3) . . ?
H15b C15 O5 109.9(3) . . ?
H15b C15 H15a 108.3 . . ?
C16 C15 O5 108.9(5) . . ?
C16 C15 H15a 109.9(3) . . ?
C16 C15 H15b 109.9(3) . . ?
H14a C14 O5 109.8(3) . . ?
H14b C14 O5 109.8(3) . . ?
H14b C14 H14a 108.3 . . ?
C13 C14 O5 109.3(5) . . ?
C13 C14 H14a 109.8(3) . . ?
C13 C14 H14b 109.8(3) . . ?
C3 C4 O2 108.9(4) . . ?
H4a C4 O2 109.9(3) . . ?
H4a C4 C3 109.9(3) . . ?
H4b C4 O2 109.9(3) . . ?
H4b C4 C3 109.9(3) . . ?
H4b C4 H4a 108.3 . . ?
H27a C27 O9 109.9(3) . . ?
H27b C27 O9 109.9(3) . . ?
H27b C27 H27a 108.3 . . ?
C28 C27 O9 109.1(4) . . ?
C28 C27 H27a 109.9(3) . . ?
C28 C27 H27b 109.9(3) . . ?
C27 C28 O10 109.3(4) . . ?
H28a C28 O10 109.8(3) . . ?
H28a C28 C27 109.8(3) . . ?
H28b C28 O10 109.8(3) . . ?
H28b C28 C27 109.8(3) . . ?
H28b C28 H28a 108.3 . . ?
H20a C20 O7 109.6(3) . . ?
H20b C20 O7 109.6(3) . . ?
H20b C20 H20a 108.2 . . ?
C19 C20 O7 110.1(5) . . ?
C19 C20 H20a 109.6(3) . . ?
C19 C20 H20b 109.6(3) . . ?
C31 C32 O11 109.3(4) . . ?
H32a C32 O11 109.8(3) . . ?
H32a C32 C31 109.8(3) . . ?
H32b C32 O11 109.8(3) . . ?
H32b C32 C31 109.8(3) . . ?
H32b C32 H32a 108.3 . . ?
H26a C26 O9 109.7(3) . . ?
H26b C26 O9 109.7(3) . . ?
H26b C26 H26a 108.2 . . ?
C25 C26 O9 109.9(5) . . ?
C25 C26 H26a 109.7(3) . . ?
C25 C26 H26b 109.7(3) . . ?
H2a C2 O1 109.6(3) . . ?
H2b C2 O1 109.6(3) . . ?
H2b C2 H2a 108.1 . . ?
C1 C2 O1 110.2(5) . . ?
C1 C2 H2a 109.6(3) . . ?
C1 C2 H2b 109.6(4) . . ?
C12 C11 O4 109.9(4) . . ?
H11a C11 O4 109.7(3) . . ?
H11a C11 C12 109.7(3) . . ?
H11b C11 O4 109.7(3) . . ?
H11b C11 C12 109.7(3) . . ?
H11b C11 H11a 108.2 . . ?
H7a C7 N1 108.8(3) . . ?
H7b C7 N1 108.8(3) . . ?
H7b C7 H7a 107.7 . . ?
C8 C7 N1 113.8(5) . . ?
C8 C7 H7a 108.8(3) . . ?
C8 C7 H7b 108.8(4) . . ?
C14 C13 N1 115.0(5) . . ?
H13a C13 N1 108.5(3) . . ?
H13a C13 C14 108.5(3) . . ?
H13b C13 N1 108.5(3) . . ?
H13b C13 C14 108.5(3) . . ?
H13b C13 H13a 107.5 . . ?
C2 C1 N1 114.9(5) . . ?
H1a C1 N1 108.5(3) . . ?
H1a C1 C2 108.5(3) . . ?
H1b C1 N1 108.5(3) . . ?
H1b C1 C2 108.5(4) . . ?
H1b C1 H1a 107.5 . . ?
C15 C16 O6 109.3(4) . . ?
H16a C16 O6 109.8(3) . . ?
H16a C16 C15 109.8(3) . . ?
H16b C16 O6 109.8(3) . . ?
H16b C16 C15 109.8(3) . . ?
H16b C16 H16a 108.3 . . ?
H21a C21 O7 109.8(3) . . ?
H21b C21 O7 109.8(3) . . ?
H21b C21 H21a 108.3 . . ?
C22 C21 O7 109.2(5) . . ?
C22 C21 H21a 109.8(3) . . ?
C22 C21 H21b 109.8(3) . . ?
C26 C25 N3 113.7(5) . . ?
H25a C25 N3 108.8(3) . . ?
H25a C25 C26 108.8(3) . . ?
H25b C25 N3 108.8(3) . . ?
H25b C25 C26 108.8(3) . . ?
H25b C25 H25a 107.7 . . ?
C36 C35 O12 110.0(4) . . ?
H35a C35 O12 109.7(3) . . ?
H35a C35 C36 109.7(3) . . ?
H35b C35 O12 109.7(3) . . ?
H35b C35 C36 109.7(3) . . ?
H35b C35 H35a 108.2 . . ?
C21 C22 O8 110.0(5) . . ?
H22a C22 O8 109.7(3) . . ?
H22a C22 C21 109.7(3) . . ?
H22b C22 O8 109.7(3) . . ?
H22b C22 C21 109.7(3) . . ?
H22b C22 H22a 108.2 . . ?
C20 C19 N3 115.2(5) . . ?
H19a C19 N3 108.5(3) . . ?
H19a C19 C20 108.5(3) . . ?
H19b C19 N3 108.5(3) . . ?
H19b C19 C20 108.5(3) . . ?
H19b C19 H19a 107.5 . . ?
C7 C8 O3 108.0(5) . . ?
H8a C8 O3 110.1(3) . . ?
H8a C8 C7 110.1(3) . . ?
H8b C8 O3 110.1(3) . . ?
H8b C8 C7 110.1(4) . . ?
H8b C8 H8a 108.4 . . ?
H6d N6 H6c 109.3 . . ?
C38 N6 H6c 109.7 . . ?
C38 N6 H6d 110.4 . . ?
H5d N5 H5c 120.0 . . ?
C37 N5 H5c 120.0 . . ?
C37 N5 H5d 120.0 . . ?
H37a C37 N5 109.5(6) . . ?
H37b C37 N5 109.5(5) . . ?
H37b C37 H37a 108.1 . . ?
C38 C37 N5 110.6(8) . . ?
C38 C37 H37a 109.5(4) . . ?
C38 C37 H37b 109.5(5) . . ?
C37 C38 N6 107.4(8) . . ?
H38a C38 N6 110.2(6) . . ?
H38a C38 C37 110.2(5) . . ?
H38b C38 N6 110.2(6) . . ?
H38b C38 C37 110.2(5) . . ?
H38b C38 H38a 108.5 . . ?

loop_
_geom_bond_atom_site_label_1
_geom_bond_atom_site_label_2
_geom_bond_distance
_geom_bond_site_symmetry_2
_geom_bond_publ_flag
Sn3 Ru 2.9394(12) . ?
Sn3 Sn4 2.9288(18) . ?
Sn3 Sn6 2.9498(19) . ?
Sn3 Sn2 3.2690(18) . ?
Sn3 Sn5 3.102(2) 2_567 ?
Sn3 Sn1 2.9597(19) . ?
Ru Sn4 3.0234(16) 2_567 ?
Ru Sn4 3.0234(16) . ?
Ru Sn6 2.9688(13) 2_567 ?
Ru Sn6 2.9688(13) . ?
Ru Sn2 2.8610(12) 2_567 ?
Ru Sn2 2.8610(12) . ?
Ru Sn5 2.7700(14) . ?
Ru Sn5 2.7700(14) 2_567 ?
Ru Sn1 2.8659(15) 2_567 ?
Ru Sn1 2.8659(15) . ?
Sn4 Sn6 2.965(2) . ?
Sn4 Sn2 3.076(2) 2_567 ?
Sn4 Sn5 3.1086(18) . ?
Sn4 Sn1 3.0283(19) . ?
Sn6 Sn2 2.9626(18) 2_567 ?
Sn6 Sn5 3.117(2) 2_567 ?
Sn6 Sn1 3.291(2) 2_567 ?
Sn2 Sn5 3.018(2) 2_567 ?
Sn2 Sn1 3.036(2) . ?
Sn5 Sn1 2.996(2) . ?
K008 O11 2.770(4) . ?
K008 O12 2.811(4) . ?
K008 O7 2.817(4) . ?
K008 O8 2.864(4) . ?
K008 O10 2.854(4) . ?
K008 O9 2.892(4) . ?
K008 N4 3.003(5) . ?
K008 N3 3.013(5) . ?
K009 O2 2.862(4) . ?
K009 O1 2.875(4) . ?
K009 O4 2.834(4) . ?
K009 O5 2.831(4) . ?
K009 O6 2.858(4) . ?
K009 O3 2.874(4) . ?
K009 N2 2.941(4) . ?
K009 N1 2.975(4) . ?
O2 C5 1.430(6) . ?
O2 C4 1.437(6) . ?
O1 C3 1.429(7) . ?
O1 C2 1.418(7) . ?
O11 C33 1.438(7) . ?
O11 C32 1.419(7) . ?
O12 C34 1.419(7) . ?
O12 C35 1.419(7) . ?
O4 C10 1.428(6) . ?
O4 C11 1.427(6) . ?
O7 C20 1.430(7) . ?
O7 C21 1.430(7) . ?
O5 C15 1.426(7) . ?
O5 C14 1.430(6) . ?
O8 C23 1.424(8) . ?
O8 C22 1.425(7) . ?
O10 C29 1.417(7) . ?
O10 C28 1.434(6) . ?
O9 C27 1.453(7) . ?
O9 C26 1.411(7) . ?
O6 C17 1.430(6) . ?
O6 C16 1.422(7) . ?
O3 C9 1.430(6) . ?
O3 C8 1.433(7) . ?
N4 C24 1.493(6) . ?
N4 C30 1.465(7) . ?
N4 C36 1.478(6) . ?
N2 C6 1.472(7) . ?
N2 C12 1.472(7) . ?
N2 C18 1.479(7) . ?
N1 C7 1.469(8) . ?
N1 C13 1.474(8) . ?
N1 C1 1.479(7) . ?
N3 C31 1.470(7) . ?
N3 C25 1.481(7) . ?
N3 C19 1.475(7) . ?
C24 H24a 0.9900 . ?
C24 H24b 0.9900 . ?
C24 C23 1.507(8) . ?
C23 H23a 0.9900 . ?
C23 H23b 0.9900 . ?
C30 H30a 0.9900 . ?
C30 H30b 0.9900 . ?
C30 C29 1.510(8) . ?
C6 H6a 0.9900 . ?
C6 H6b 0.9900 . ?
C6 C5 1.508(7) . ?
C36 H36a 0.9900 . ?
C36 H36b 0.9900 . ?
C36 C35 1.514(8) . ?
C33 H33a 0.9900 . ?
C33 H33b 0.9900 . ?
C33 C34 1.488(9) . ?
C34 H34a 0.9900 . ?
C34 H34b 0.9900 . ?
C3 H3a 0.9900 . ?
C3 H3b 0.9900 . ?
C3 C4 1.501(8) . ?
C5 H5a 0.9900 . ?
C5 H5b 0.9900 . ?
C29 H29a 0.9900 . ?
C29 H29b 0.9900 . ?
C12 H12a 0.9900 . ?
C12 H12b 0.9900 . ?
C12 C11 1.509(8) . ?
C18 H18a 0.9900 . ?
C18 H18b 0.9900 . ?
C18 C17 1.495(8) . ?
C9 H9a 0.9900 . ?
C9 H9b 0.9900 . ?
C9 C10 1.509(8) . ?
C17 H17a 0.9900 . ?
C17 H17b 0.9900 . ?
C31 H31a 0.9900 . ?
C31 H31b 0.9900 . ?
C31 C32 1.513(8) . ?
C10 H10a 0.9900 . ?
C10 H10b 0.9900 . ?
C15 H15a 0.9900 . ?
C15 H15b 0.9900 . ?
C15 C16 1.496(8) . ?
C14 H14a 0.9900 . ?
C14 H14b 0.9900 . ?
C14 C13 1.493(9) . ?
C4 H4a 0.9900 . ?
C4 H4b 0.9900 . ?
C27 H27a 0.9900 . ?
C27 H27b 0.9900 . ?
C27 C28 1.485(8) . ?
C28 H28a 0.9900 . ?
C28 H28b 0.9900 . ?
C20 H20a 0.9900 . ?
C20 H20b 0.9900 . ?
C20 C19 1.495(9) . ?
C32 H32a 0.9900 . ?
C32 H32b 0.9900 . ?
C26 H26a 0.9900 . ?
C26 H26b 0.9900 . ?
C26 C25 1.485(9) . ?
C2 H2a 0.9900 . ?
C2 H2b 0.9900 . ?
C2 C1 1.501(9) . ?
C11 H11a 0.9900 . ?
C11 H11b 0.9900 . ?
C7 H7a 0.9900 . ?
C7 H7b 0.9900 . ?
C7 C8 1.518(8) . ?
C13 H13a 0.9900 . ?
C13 H13b 0.9900 . ?
C1 H1a 0.9900 . ?
C1 H1b 0.9900 . ?
C16 H16a 0.9900 . ?
C16 H16b 0.9900 . ?
C21 H21a 0.9900 . ?
C21 H21b 0.9900 . ?
C21 C22 1.501(10) . ?
C25 H25a 0.9900 . ?
C25 H25b 0.9900 . ?
C35 H35a 0.9900 . ?
C35 H35b 0.9900 . ?
C22 H22a 0.9900 . ?
C22 H22b 0.9900 . ?
C19 H19a 0.9900 . ?
C19 H19b 0.9900 . ?
C8 H8a 0.9900 . ?
C8 H8b 0.9900 . ?
N6 H6c 0.8626 . ?
N6 H6d 0.8624 . ?
N6 C38 1.413(13) . ?
N5 H5c 0.8800 . ?
N5 H5d 0.8800 . ?
N5 C37 1.434(12) . ?
C37 H37a 0.9900 . ?
C37 H37b 0.9900 . ?
C37 C38 1.647(13) . ?
C38 H38a 0.9900 . ?
C38 H38b 0.9900 . ?

loop_
_geom_torsion_atom_site_label_1
_geom_torsion_atom_site_label_2
_geom_torsion_atom_site_label_3
_geom_torsion_atom_site_label_4
_geom_torsion
_geom_torsion_site_symmetry_1
_geom_torsion_site_symmetry_2
_geom_torsion_site_symmetry_3
_geom_torsion_site_symmetry_4
_geom_torsion_publ_flag
K008 O11 C33 C34 49.1(3) . . . . ?
K008 O11 C32 C31 -49.1(3) . . . . ?
K008 O12 C34 C33 50.7(3) . . . . ?
K008 O12 C35 C36 -51.7(3) . . . . ?
K008 O7 C20 C19 -40.2(3) . . . . ?
K008 O7 C21 C22 56.4(3) . . . . ?
K008 O8 C23 C24 -58.1(3) . . . . ?
K008 O8 C22 C21 36.3(3) . . . . ?
K008 O10 C29 C30 -41.5(3) . . . . ?
K008 O10 C28 C27 54.5(3) . . . . ?
K008 O9 C27 C28 41.9(3) . . . . ?
K008 O9 C26 C25 -60.2(3) . . . . ?
K008 N4 C24 C23 -36.7(4) . . . . ?
K008 N4 C30 C29 -49.7(3) . . . . ?
K008 N4 C36 C35 -42.3(3) . . . . ?
K008 N3 C31 C32 -43.3(4) . . . . ?
K008 N3 C25 C26 -35.5(3) . . . . ?
K008 N3 C19 C20 -50.9(4) . . . . ?
K009 O2 C5 C6 -45.4(3) . . . . ?
K009 O2 C4 C3 43.9(3) . . . . ?
K009 O1 C3 C4 47.7(3) . . . . ?
K009 O1 C2 C1 -49.3(3) . . . . ?
K009 O4 C10 C9 48.0(3) . . . . ?
K009 O4 C11 C12 -44.8(3) . . . . ?
K009 O5 C15 C16 42.6(3) . . . . ?
K009 O5 C14 C13 -46.7(4) . . . . ?
K009 O6 C17 C18 -46.5(3) . . . . ?
K009 O6 C16 C15 52.8(3) . . . . ?
K009 O3 C9 C10 46.8(3) . . . . ?
K009 O3 C8 C7 -49.3(4) . . . . ?
K009 N2 C6 C5 -46.1(3) . . . . ?
K009 N2 C12 C11 -47.1(3) . . . . ?
K009 N2 C18 C17 -45.3(3) . . . . ?
K009 N1 C7 C8 -46.5(4) . . . . ?
K009 N1 C13 C14 -44.2(3) . . . . ?
K009 N1 C1 C2 -44.8(4) . . . . ?
O2 C5 C6 N2 62.4(5) . . . . ?
O2 C4 C3 O1 -60.3(5) . . . . ?
O1 C2 C1 N1 66.5(5) . . . . ?
O11 C33 C34 O12 -68.7(5) . . . . ?
O11 C32 C31 N3 62.5(5) . . . . ?
O12 C35 C36 N4 64.3(5) . . . . ?
O4 C10 C9 O3 -61.4(5) . . . . ?
O4 C11 C12 N2 63.6(5) . . . . ?
O7 C20 C19 N3 64.3(5) . . . . ?
O7 C21 C22 O8 -61.4(5) . . . . ?
O5 C15 C16 O6 -63.2(5) . . . . ?
O5 C14 C13 N1 62.4(5) . . . . ?
O8 C23 C24 N4 65.1(5) . . . . ?
O10 C29 C30 N4 63.5(5) . . . . ?
O10 C28 C27 O9 -63.7(4) . . . . ?
O9 C26 C25 N3 66.4(5) . . . . ?
O6 C17 C18 N2 64.8(5) . . . . ?
O3 C8 C7 N1 65.9(6) . . . . ?
N6 C38 C37 N5 66.2(9) . . . . ?

loop_
_restr_U_iso_atom_site_label
_restr_U_iso_weight_param
O11 0.0010
O12 0.0100
N4 0.0100
N3 0.0100
C24 0.0050
C34 0.0100
C4 0.0050
C2 0.0050
C16 0.0050
C22 0.0100

loop_
_atom_site_anharm_gc_c_label
_atom_site_anharm_gc_c_111
_atom_site_anharm_gc_c_112
_atom_site_anharm_gc_c_113
_atom_site_anharm_gc_c_122
_atom_site_anharm_gc_c_123
_atom_site_anharm_gc_c_133
_atom_site_anharm_gc_c_222
_atom_site_anharm_gc_c_223
_atom_site_anharm_gc_c_233
_atom_site_anharm_gc_c_333
Sn3 -0.00000263(16) -0.00000031(7) 0.00000223(13) -0.00000020(5) 0.00000045(6) -0.00000217(14) 0.00000041(8) -0.00000006(7) -0.00000030(9) 0.0000023(2)
Ru -0.0 -0.0 -0.0 -0.0 -0.0 -0.0 -0.0 -0.0 -0.0 0.0
Sn4 0.00000054(16) 0.00000002(7) 0.00000016(13) 0.00000020(6) -0.00000008(7) -0.00000013(15) 0.00000009(9) 0.00000014(8) -0.00000016(11) 0.0000008(3)
Sn6 0.00000006(13) 0.00000033(7) -0.00000021(11) 0.00000028(6) -0.00000027(7) 0.00000026(13) 0.00000178(12) -0.00000152(10) 0.00000156(13) -0.0000016(3)
Sn2 -0.00000241(17) -0.00000064(8) 0.00000180(14) -0.00000045(6) 0.00000072(8) -0.00000165(16) 0.00000009(10) 0.00000018(8) -0.00000043(11) 0.0000009(2)
Sn5 0.0000003(2) -0.00000160(8) 0.00000131(11) 0.00000067(7) -0.00000001(6) -0.00000036(12) -0.00000117(10) 0.00000105(8) -0.00000138(11) 0.0000022(2)
Sn1 -0.00000167(13) -0.00000051(7) 0.00000137(11) -0.00000116(8) 0.00000140(9) -0.00000253(15) -0.00000176(15) 0.00000266(14) -0.00000376(18) 0.0000064(3)

loop_
_atom_site_anharm_gc_d_label
_atom_site_anharm_gc_d_1111
_atom_site_anharm_gc_d_1112
_atom_site_anharm_gc_d_1113
_atom_site_anharm_gc_d_1122
_atom_site_anharm_gc_d_1123
_atom_site_anharm_gc_d_1133
_atom_site_anharm_gc_d_1222
_atom_site_anharm_gc_d_1223
_atom_site_anharm_gc_d_1233
_atom_site_anharm_gc_d_1333
_atom_site_anharm_gc_d_2222
_atom_site_anharm_gc_d_2223
_atom_site_anharm_gc_d_2233
_atom_site_anharm_gc_d_2333
_atom_site_anharm_gc_d_3333
Sn3 0.000000178(12) 0.000000032(5) -0.000000168(8) 0.000000032(3) -0.000000050(4) 0.000000189(7) 0.000000011(3) -0.000000040(3) 0.000000074(4) -0.000000229(9) 0.000000020(6) -0.000000024(4) 0.000000061(5) -0.000000129(7) 0.000000416(18)
Ru 0.000000028(11) 0.000000014(5) -0.000000042(7) 0.000000018(3) -0.000000026(4) 0.000000076(7) 0.000000015(4) -0.000000023(3) 0.000000040(5) -0.000000101(10) -0.000000006(7) -0.000000009(5) 0.000000032(5) -0.000000077(8) 0.00000026(2)
Sn4 0.000000181(14) 0.000000028(5) -0.000000158(9) 0.000000036(3) -0.000000051(4) 0.000000195(8) 0.000000014(4) -0.000000043(3) 0.000000077(5) -0.000000251(11) 0.000000036(7) -0.000000031(5) 0.000000080(5) -0.000000162(9) 0.00000054(2)
Sn6 0.000000128(11) 0.000000032(5) -0.000000121(8) 0.000000048(3) -0.000000062(4) 0.000000164(7) 0.000000034(4) -0.000000056(4) 0.000000086(5) -0.000000199(11) 0.000000084(9) -0.000000077(6) 0.000000112(6) -0.000000190(10) 0.00000048(2)
Sn2 0.000000223(13) 0.000000055(5) -0.000000211(9) 0.000000055(4) -0.000000082(4) 0.000000232(8) 0.000000025(4) -0.000000061(4) 0.000000105(5) -0.000000271(10) 0.000000048(7) -0.000000044(5) 0.000000086(5) -0.000000165(8) 0.000000449(19)
Sn5 0.000000223(18) -0.000000003(6) -0.000000100(10) 0.000000053(4) -0.000000051(4) 0.000000134(7) -0.000000008(4) -0.000000023(3) 0.000000043(4) -0.000000117(9) 0.000000034(7) -0.000000038(5) 0.000000073(5) -0.000000139(8) 0.000000343(18)
Sn1 0.000000073(10) 0.000000025(5) -0.000000101(7) 0.000000052(4) -0.000000068(4) 0.000000162(7) 0.000000043(5) -0.000000078(4) 0.000000126(6) -0.000000265(11) 0.000000142(11) -0.000000137(8) 0.000000188(8) -0.000000308(11) 0.00000065(2)
